data_7210597
loop_
_publ_author_name
'Zhou, Xiang'
'Liu, Ping'
'Huang, Wen-Huan'
'Kang, Meng'
'Wang, Yao-Yu'
'Shi, Qi-Zhen'

_publ_section_title
;
 Solvents influence on sizes of channels in three fry topological
 Mn(ii)-MOFs based on metal--carboxylate chains: syntheses, structures and
 magnetic properties
;
_journal_issue 40
_journal_name_full CrystEngComm
_journal_page_first 8125
_journal_paper_doi 10.1039/c3ce41120f
_journal_volume 15
_journal_year 2013
_chemical_formula_sum 'C32 H30 Mn2 N2 O11'
_chemical_formula_weight 728.46
_chemical_name_systematic
; 
 ? 
;
_space_group_IT_number 14
_symmetry_cell_setting monoclinic
_symmetry_space_group_name_Hall '-P 2ybc'
_symmetry_space_group_name_H-M 'P 1 21/c 1'
_atom_sites_solution_hydrogens geom
_atom_sites_solution_primary direct
_atom_sites_solution_secondary difmap
_audit_creation_method SHELXL-97
_cell_angle_alpha 90.00
_cell_angle_beta 123.236(5)
_cell_angle_gamma 90.00
_cell_formula_units_Z 4
_cell_length_a 12.6283(13)
_cell_length_b 14.9622(17)
_cell_length_c 18.9869(16)
_cell_measurement_temperature 296(2)
_cell_volume 3000.7(6)
_computing_cell_refinement 'Bruker SMART'
_computing_data_collection 'Bruker SMART'
_computing_data_reduction 'Bruker SMART'
_computing_molecular_graphics 'Bruker SHELXTL'
_computing_publication_material 'Bruker SHELXTL'
_computing_structure_refinement 'SHELXL-97 (Sheldrick, 1997)'
_computing_structure_solution 'SHELXS-97 (Sheldrick, 1990)'
_diffrn_ambient_temperature 296(2)
_diffrn_measured_fraction_theta_full 0.983
_diffrn_measured_fraction_theta_max 0.983
_diffrn_radiation_monochromator graphite
_diffrn_radiation_source 'fine-focus sealed tube'
_diffrn_radiation_type MoK\a
_diffrn_radiation_wavelength 0.71073
_diffrn_reflns_av_R_equivalents 0.0547
_diffrn_reflns_av_sigmaI/netI 0.0686
_diffrn_reflns_limit_h_max 15
_diffrn_reflns_limit_h_min -8
_diffrn_reflns_limit_k_max 18
_diffrn_reflns_limit_k_min -18
_diffrn_reflns_limit_l_max 21
_diffrn_reflns_limit_l_min -23
_diffrn_reflns_number 16519
_diffrn_reflns_theta_full 26.56
_diffrn_reflns_theta_max 26.56
_diffrn_reflns_theta_min 1.87
_exptl_absorpt_coefficient_mu 0.910
_exptl_absorpt_correction_T_max 0.8113
_exptl_absorpt_correction_T_min 0.7784
_exptl_absorpt_correction_type multi-scan
_exptl_absorpt_process_details sadabs
_exptl_crystal_colour colorless
_exptl_crystal_density_diffrn 1.612
_exptl_crystal_density_method 'not measured'
_exptl_crystal_description block
_exptl_crystal_F_000 1496
_exptl_crystal_size_max 0.29
_exptl_crystal_size_mid 0.27
_exptl_crystal_size_min 0.24
_refine_diff_density_max 1.659
_refine_diff_density_min -1.117
_refine_diff_density_rms 0.191
_refine_ls_extinction_method none
_refine_ls_goodness_of_fit_ref 1.083
_refine_ls_hydrogen_treatment constr
_refine_ls_matrix_type full
_refine_ls_number_parameters 429
_refine_ls_number_reflns 6157
_refine_ls_number_restraints 0
_refine_ls_restrained_S_all 1.083
_refine_ls_R_factor_all 0.1039
_refine_ls_R_factor_gt 0.0608
_refine_ls_shift/su_max 0.050
_refine_ls_shift/su_mean 0.002
_refine_ls_structure_factor_coef Fsqd
_refine_ls_weighting_details 'calc w=1/[\s^2^(Fo^2^)+(0.1000P)^2^+0.0000P] where P=(Fo^2^+2Fc^2^)/3'
_refine_ls_weighting_scheme calc
_refine_ls_wR_factor_gt 0.1682
_refine_ls_wR_factor_ref 0.2031
_reflns_number_gt 3703
_reflns_number_total 6157
_reflns_threshold_expression >2sigma(I)
_cod_data_source_file c3ce41120f.txt
_cod_data_source_block 1
_cod_original_cell_volume 3000.7(5)
_cod_original_sg_symbol_H-M P21/c
_cod_database_code 7210597

loop_
_symmetry_equiv_pos_as_xyz
'x, y, z'
'-x, y+1/2, -z+1/2'
'-x, -y, -z'
'x, -y-1/2, z-1/2'

loop_
_atom_site_label
_atom_site_type_symbol
_atom_site_fract_x
_atom_site_fract_y
_atom_site_fract_z
_atom_site_U_iso_or_equiv
_atom_site_adp_type
_atom_site_occupancy
_atom_site_symmetry_multiplicity
_atom_site_calc_flag
_atom_site_refinement_flags
C1 C 0.1272(4) 0.6100(3) 0.9242(3) 0.0265(11) Uani 1 1 d .
C2 C 0.2035(4) 0.6086(3) 0.8851(3) 0.0267(11) Uani 1 1 d .
C3 C 0.3100(5) 0.5544(4) 0.9161(3) 0.0389(13) Uani 1 1 d .
H3 H 0.3336 0.5151 0.9603 0.047 Uiso 1 1 calc R
C4 C 0.3800(5) 0.5596(4) 0.8804(3) 0.0383(13) Uani 1 1 d .
H4 H 0.4534 0.5258 0.9025 0.046 Uiso 1 1 calc R
C5 C 0.3418(4) 0.6149(3) 0.8118(3) 0.0172(9) Uani 1 1 d .
C6 C 0.2368(5) 0.6654(3) 0.7796(3) 0.0333(12) Uani 1 1 d .
H6 H 0.2109 0.7015 0.7330 0.040 Uiso 1 1 calc R
C7 C 0.1682(5) 0.6633(3) 0.8161(3) 0.0356(12) Uani 1 1 d .
H7 H 0.0966 0.6991 0.7942 0.043 Uiso 1 1 calc R
C8 C 0.4238(4) 0.6201(3) 0.7752(3) 0.0197(9) Uani 1 1 d .
C9 C 0.5570(4) 0.6204(3) 0.8292(3) 0.0224(10) Uani 1 1 d .
H9 H 0.5930 0.6150 0.8868 0.027 Uiso 1 1 calc R
C10 C 0.6368(4) 0.6282(3) 0.8008(3) 0.0184(9) Uani 1 1 d .
C11 C 0.7760(4) 0.6335(3) 0.8666(3) 0.0218(10) Uani 1 1 d .
C12 C 0.5854(4) 0.6362(3) 0.7142(3) 0.0197(9) Uani 1 1 d .
C13 C 0.4519(4) 0.6346(3) 0.6597(3) 0.0222(10) Uani 1 1 d .
H13 H 0.4162 0.6390 0.6021 0.027 Uiso 1 1 calc R
C14 C 0.3717(4) 0.6267(3) 0.6878(3) 0.0195(9) Uani 1 1 d .
C15 C 0.2316(4) 0.6223(3) 0.6214(3) 0.0207(9) Uani 1 1 d .
C16 C 0.6654(4) 0.6426(3) 0.6762(3) 0.0197(9) Uani 1 1 d .
C17 C 0.7701(5) 0.5914(3) 0.7078(3) 0.0302(11) Uani 1 1 d .
H17 H 0.7963 0.5550 0.7543 0.036 Uiso 1 1 calc R
C18 C 0.8382(5) 0.5937(3) 0.6705(3) 0.0320(12) Uani 1 1 d .
H18 H 0.9091 0.5573 0.6913 0.038 Uiso 1 1 calc R
C19 C 0.8025(4) 0.6494(3) 0.6023(3) 0.0258(11) Uani 1 1 d .
C20 C 0.6972(5) 0.7043(3) 0.5724(3) 0.0339(12) Uani 1 1 d .
H20 H 0.6740 0.7441 0.5286 0.041 Uiso 1 1 calc R
C21 C 0.6269(5) 0.6990(3) 0.6088(3) 0.0332(12) Uani 1 1 d .
H21 H 0.5543 0.7334 0.5877 0.040 Uiso 1 1 calc R
C22 C 0.8774(4) 0.6479(3) 0.5621(3) 0.0276(11) Uani 1 1 d .
C23 C 0.0316(7) 0.8811(4) 0.7521(4) 0.0547(18) Uani 1 1 d .
H23A H 0.0686 0.8311 0.7404 0.066 Uiso 1 1 calc R
H23B H 0.0563 0.9362 0.7379 0.066 Uiso 1 1 calc R
C24 C -0.1071(8) 0.8730(5) 0.7044(5) 0.082(3) Uani 1 1 d .
H24A H -0.1335 0.8149 0.6774 0.098 Uiso 1 1 calc R
H24B H -0.1465 0.9188 0.6613 0.098 Uiso 1 1 calc R
C25 C -0.1450(6) 0.8839(4) 0.7664(3) 0.0545(17) Uani 1 1 d .
H25A H -0.1889 0.9401 0.7575 0.065 Uiso 1 1 calc R
H25B H -0.1999 0.8354 0.7612 0.065 Uiso 1 1 calc R
C26 C -0.0243(5) 0.8822(3) 0.8504(3) 0.0305(11) Uani 1 1 d .
C27 C 0.2048(6) 0.8795(4) 0.9109(4) 0.0579(18) Uani 1 1 d .
H27A H 0.2241 0.9328 0.9439 0.087 Uiso 1 1 calc R
H27B H 0.2578 0.8763 0.8893 0.087 Uiso 1 1 calc R
H27C H 0.2197 0.8282 0.9456 0.087 Uiso 1 1 calc R
C28 C 0.5720(7) 0.8784(4) 0.7748(7) 0.082(3) Uani 1 1 d .
H28A H 0.6101 0.8278 0.7649 0.098 Uiso 1 1 calc R
H28B H 0.6073 0.9329 0.7681 0.098 Uiso 1 1 calc R
C29 C 0.5959(11) 0.8740(6) 0.8560(9) 0.134(5) Uani 1 1 d .
H29A H 0.6545 0.9211 0.8904 0.161 Uiso 1 1 calc R
H29B H 0.6354 0.8171 0.8814 0.161 Uiso 1 1 calc R
C30 C 0.4752(6) 0.8837(5) 0.8546(7) 0.131(5) Uani 1 1 d .
H30A H 0.4722 0.9400 0.8789 0.157 Uiso 1 1 calc R
H30B H 0.4634 0.8345 0.8829 0.157 Uiso 1 1 calc R
C31 C 0.3713(7) 0.8807(4) 0.7506(6) 0.065(2) Uani 1 1 d .
C32 C 0.3727(8) 0.8789(5) 0.6352(5) 0.066(2) Uani 1 1 d .
H32A H 0.3279 0.8236 0.6127 0.099 Uiso 1 1 calc R
H32B H 0.4315 0.8869 0.6187 0.099 Uiso 1 1 calc R
H32C H 0.3134 0.9276 0.6140 0.099 Uiso 1 1 calc R
Mn1 Mn 0.00429(6) 0.75184(4) 0.98574(4) 0.0207(2) Uani 1 1 d .
Mn2 Mn 0.0000 0.5000 0.5000 0.0188(2) Uani 1 2 d S
Mn3 Mn 0.0000 0.5000 1.0000 0.0205(3) Uani 1 2 d S
N1 N 0.0718(4) 0.8812(3) 0.8408(3) 0.0403(11) Uani 1 1 d .
N2 N 0.4321(9) 0.8772(4) 0.7146(8) 0.113(3) Uani 1 1 d .
O1 O 0.1015(3) 0.5376(2) 0.9435(2) 0.0395(9) Uani 1 1 d .
O2 O 0.0981(3) 0.6861(2) 0.9363(2) 0.0401(9) Uani 1 1 d .
O3 O 0.8274(3) 0.5645(2) 0.9085(2) 0.0394(9) Uani 1 1 d .
O4 O 0.8285(3) 0.7074(2) 0.8759(2) 0.0359(8) Uani 1 1 d .
O5 O 0.1821(3) 0.5462(2) 0.6030(2) 0.0310(8) Uani 1 1 d .
O6 O 0.1788(3) 0.6952(2) 0.5880(2) 0.0327(8) Uani 1 1 d .
O7 O 0.9146(3) 0.5735(2) 0.5541(2) 0.0409(9) Uani 1 1 d .
O8 O 0.8959(3) 0.7219(2) 0.5387(2) 0.0404(9) Uani 1 1 d .
O9 O -0.0125(3) 0.88171(18) 0.9216(2) 0.0290(8) Uani 1 1 d .
O10 O 0.0511(3) 0.62674(18) 1.07604(19) 0.0273(7) Uani 1 1 d .
H10A H 0.1405 0.6264 1.1203 0.033 Uiso 1 1 calc R
H10B H 0.0033 0.6308 1.1021 0.033 Uiso 1 1 calc R
O11 O 0.2594(4) 0.8809(2) 0.7244(2) 0.0473(10) Uani 1 1 d .

loop_
_atom_site_aniso_label
_atom_site_aniso_U_11
_atom_site_aniso_U_22
_atom_site_aniso_U_33
_atom_site_aniso_U_23
_atom_site_aniso_U_13
_atom_site_aniso_U_12
C1 0.019(2) 0.040(3) 0.025(3) -0.002(2) 0.015(2) 0.000(2)
C2 0.021(3) 0.034(3) 0.029(3) 0.000(2) 0.016(2) 0.003(2)
C3 0.035(3) 0.058(4) 0.034(3) 0.013(3) 0.025(3) 0.011(3)
C4 0.030(3) 0.055(3) 0.040(3) 0.018(3) 0.025(3) 0.017(3)
C5 0.014(2) 0.023(2) 0.015(2) 0.0008(17) 0.0084(18) -0.0015(18)
C6 0.038(3) 0.037(3) 0.032(3) 0.008(2) 0.024(3) 0.002(2)
C7 0.032(3) 0.040(3) 0.043(3) 0.010(3) 0.026(3) 0.012(2)
C8 0.014(2) 0.027(2) 0.017(2) -0.0024(18) 0.0082(19) -0.0029(19)
C9 0.014(2) 0.029(2) 0.025(2) 0.000(2) 0.011(2) 0.0012(19)
C10 0.014(2) 0.019(2) 0.024(2) -0.0024(18) 0.012(2) -0.0011(18)
C11 0.014(2) 0.037(3) 0.016(2) -0.004(2) 0.0088(19) -0.003(2)
C12 0.008(2) 0.028(3) 0.022(2) -0.0001(18) 0.0076(19) 0.0003(18)
C13 0.012(2) 0.035(3) 0.013(2) 0.0019(19) 0.0028(19) 0.0045(19)
C14 0.015(2) 0.020(2) 0.021(2) 0.0011(18) 0.0086(19) 0.0003(18)
C15 0.016(2) 0.031(3) 0.014(2) 0.0003(19) 0.0075(19) 0.002(2)
C16 0.015(2) 0.025(2) 0.016(2) -0.0004(17) 0.0065(19) -0.0073(18)
C17 0.027(3) 0.043(3) 0.028(3) 0.003(2) 0.020(2) 0.002(2)
C18 0.028(3) 0.042(3) 0.035(3) 0.005(2) 0.023(2) 0.009(2)
C19 0.023(3) 0.032(3) 0.031(3) -0.004(2) 0.020(2) -0.002(2)
C20 0.031(3) 0.045(3) 0.034(3) 0.009(2) 0.023(3) 0.004(2)
C21 0.028(3) 0.043(3) 0.036(3) 0.006(2) 0.023(2) 0.006(2)
C22 0.020(3) 0.040(3) 0.024(2) 0.000(2) 0.014(2) 0.000(2)
C23 0.093(6) 0.046(4) 0.047(4) 0.001(3) 0.053(4) -0.001(4)
C24 0.070(6) 0.124(7) 0.041(4) -0.005(4) 0.023(4) -0.004(5)
C25 0.042(4) 0.080(5) 0.028(3) -0.004(3) 0.011(3) -0.005(3)
C26 0.034(3) 0.026(3) 0.040(3) 0.001(2) 0.025(3) -0.001(2)
C27 0.032(3) 0.078(5) 0.062(4) 0.009(3) 0.025(3) 0.001(3)
C28 0.035(4) 0.035(4) 0.173(10) 0.014(5) 0.057(6) 0.008(3)
C29 0.081(8) 0.093(8) 0.165(13) 0.003(7) 0.028(9) -0.018(6)
C30 0.015(4) 0.080(6) 0.205(12) 0.013(6) 0.001(5) 0.002(4)
C31 0.066(5) 0.040(4) 0.118(7) 0.000(4) 0.069(5) 0.005(3)
C32 0.054(5) 0.064(5) 0.072(5) 0.002(4) 0.029(4) 0.005(4)
Mn1 0.0156(4) 0.0247(4) 0.0222(4) -0.0031(3) 0.0107(3) -0.0013(3)
Mn2 0.0144(5) 0.0218(5) 0.0201(5) -0.0020(4) 0.0094(4) -0.0019(4)
Mn3 0.0150(5) 0.0236(5) 0.0214(5) 0.0053(4) 0.0089(4) 0.0009(4)
N1 0.038(3) 0.047(3) 0.039(3) -0.001(2) 0.024(2) -0.001(2)
N2 0.101(7) 0.047(4) 0.192(11) 0.019(5) 0.080(8) 0.006(4)
O1 0.051(2) 0.036(2) 0.057(2) 0.0063(18) 0.046(2) 0.0019(18)
O2 0.044(2) 0.042(2) 0.054(2) -0.0035(18) 0.039(2) 0.0027(18)
O3 0.0175(18) 0.042(2) 0.042(2) 0.0158(18) 0.0055(17) 0.0047(16)
O4 0.0204(18) 0.041(2) 0.0326(19) -0.0044(17) 0.0059(16) -0.0112(16)
O5 0.0156(17) 0.030(2) 0.0318(19) 0.0005(15) 0.0031(16) -0.0048(14)
O6 0.0188(18) 0.034(2) 0.0290(18) 0.0028(15) 0.0025(15) 0.0046(15)
O7 0.047(2) 0.044(2) 0.055(2) -0.0050(19) 0.042(2) 0.0040(18)
O8 0.046(2) 0.046(2) 0.052(2) 0.0093(18) 0.041(2) 0.0035(18)
O9 0.039(2) 0.0236(17) 0.0265(18) 0.0003(14) 0.0191(17) 0.0009(15)
O10 0.0254(18) 0.0332(19) 0.0237(17) -0.0004(14) 0.0136(15) -0.0014(14)
O11 0.025(2) 0.071(3) 0.042(2) 0.0019(19) 0.0158(19) 0.0037(19)

loop_
_atom_type_symbol
_atom_type_description
_atom_type_scat_dispersion_real
_atom_type_scat_dispersion_imag
_atom_type_scat_source
C C 0.0033 0.0016 'International Tables Vol C Tables 4.2.6.8 and 6.1.1.4'
H H 0.0000 0.0000 'International Tables Vol C Tables 4.2.6.8 and 6.1.1.4'
Mn Mn 0.3368 0.7283 'International Tables Vol C Tables 4.2.6.8 and 6.1.1.4'
N N 0.0061 0.0033 'International Tables Vol C Tables 4.2.6.8 and 6.1.1.4'
O O 0.0106 0.0060 'International Tables Vol C Tables 4.2.6.8 and 6.1.1.4'

loop_
_geom_angle_atom_site_label_1
_geom_angle_atom_site_label_2
_geom_angle_atom_site_label_3
_geom_angle
_geom_angle_site_symmetry_1
_geom_angle_site_symmetry_3
O1 C1 O2 125.9(4) . .
O1 C1 C2 118.4(4) . .
O2 C1 C2 115.7(4) . .
C7 C2 C3 118.4(4) . .
C7 C2 C1 119.6(4) . .
C3 C2 C1 122.0(4) . .
C4 C3 C2 119.3(5) . .
C4 C3 H3 120.4 . .
C2 C3 H3 120.4 . .
C3 C4 C5 120.6(4) . .
C3 C4 H4 119.7 . .
C5 C4 H4 119.7 . .
C6 C5 C4 120.6(4) . .
C6 C5 C8 120.5(4) . .
C4 C5 C8 118.8(4) . .
C5 C6 C7 119.6(4) . .
C5 C6 H6 120.2 . .
C7 C6 H6 120.2 . .
C6 C7 C2 121.4(4) . .
C6 C7 H7 119.3 . .
C2 C7 H7 119.3 . .
C9 C8 C14 117.1(4) . .
C9 C8 C5 120.2(4) . .
C14 C8 C5 122.7(4) . .
C10 C9 C8 123.4(4) . .
C10 C9 H9 118.3 . .
C8 C9 H9 118.3 . .
C9 C10 C12 119.7(4) . .
C9 C10 C11 116.9(4) . .
C12 C10 C11 123.4(4) . .
O3 C11 O4 126.3(4) . .
O3 C11 C10 116.7(4) . .
O4 C11 C10 116.9(4) . .
C10 C12 C13 117.2(4) . .
C10 C12 C16 123.7(4) . .
C13 C12 C16 119.1(4) . .
C14 C13 C12 123.4(4) . .
C14 C13 H13 118.3 . .
C12 C13 H13 118.3 . .
C13 C14 C8 119.3(4) . .
C13 C14 C15 116.9(4) . .
C8 C14 C15 123.8(4) . .
O5 C15 O6 127.1(4) . .
O5 C15 C14 116.7(4) . .
O6 C15 C14 116.0(4) . .
C17 C16 C21 121.2(4) . .
C17 C16 C12 119.6(4) . .
C21 C16 C12 119.2(4) . .
C16 C17 C18 119.5(4) . .
C16 C17 H17 120.3 . .
C18 C17 H17 120.3 . .
C17 C18 C19 121.1(4) . .
C17 C18 H18 119.5 . .
C19 C18 H18 119.5 . .
C18 C19 C20 118.9(4) . .
C18 C19 C22 119.3(4) . .
C20 C19 C22 121.8(4) . .
C19 C20 C21 119.3(4) . .
C19 C20 H20 120.3 . .
C21 C20 H20 120.3 . .
C16 C21 C20 119.9(4) . .
C16 C21 H21 120.0 . .
C20 C21 H21 120.0 . .
O7 C22 O8 125.8(4) . .
O7 C22 C19 117.2(4) . .
O8 C22 C19 117.0(4) . .
N1 C23 C24 104.6(6) . .
N1 C23 H23A 110.8 . .
C24 C23 H23A 110.8 . .
N1 C23 H23B 110.8 . .
C24 C23 H23B 110.8 . .
H23A C23 H23B 108.9 . .
C23 C24 C25 106.9(6) . .
C23 C24 H24A 110.3 . .
C25 C24 H24A 110.3 . .
C23 C24 H24B 110.3 . .
C25 C24 H24B 110.3 . .
H24A C24 H24B 108.6 . .
C26 C25 C24 105.0(5) . .
C26 C25 H25A 110.7 . .
C24 C25 H25A 110.7 . .
C26 C25 H25B 110.7 . .
C24 C25 H25B 110.7 . .
H25A C25 H25B 108.8 . .
O9 C26 N1 124.2(5) . .
O9 C26 C25 126.3(5) . .
N1 C26 C25 109.4(5) . .
N1 C27 H27A 109.5 . .
N1 C27 H27B 109.5 . .
H27A C27 H27B 109.5 . .
N1 C27 H27C 109.5 . .
H27A C27 H27C 109.5 . .
H27B C27 H27C 109.5 . .
C29 C28 N2 107.1(10) . .
C29 C28 H28A 110.3 . .
N2 C28 H28A 110.3 . .
C29 C28 H28B 110.3 . .
N2 C28 H28B 110.3 . .
H28A C28 H28B 108.6 . .
C28 C29 C30 111.6(10) . .
C28 C29 H29A 109.3 . .
C30 C29 H29A 109.3 . .
C28 C29 H29B 109.3 . .
C30 C29 H29B 109.3 . .
H29A C29 H29B 108.0 . .
C29 C30 C31 98.6(9) . .
C29 C30 H30A 112.1 . .
C31 C30 H30A 112.1 . .
C29 C30 H30B 112.1 . .
C31 C30 H30B 112.1 . .
H30A C30 H30B 109.7 . .
O11 C31 N2 133.3(9) . .
O11 C31 C30 118.0(7) . .
N2 C31 C30 108.7(8) . .
N2 C32 H32A 109.5 . .
N2 C32 H32B 109.5 . .
H32A C32 H32B 109.5 . .
N2 C32 H32C 109.5 . .
H32A C32 H32C 109.5 . .
H32B C32 H32C 109.5 . .
O2 Mn1 O8 162.87(14) . 4_476
O2 Mn1 O6 91.49(14) . 4_576
O8 Mn1 O6 96.44(14) 4_476 4_576
O2 Mn1 O4 87.59(14) . 1_455
O8 Mn1 O4 85.75(14) 4_476 1_455
O6 Mn1 O4 175.04(13) 4_576 1_455
O2 Mn1 O9 94.10(12) . .
O8 Mn1 O9 101.67(13) 4_476 .
O6 Mn1 O9 85.14(13) 4_576 .
O4 Mn1 O9 90.07(13) 1_455 .
O2 Mn1 O10 88.60(12) . .
O8 Mn1 O10 77.05(13) 4_476 .
O6 Mn1 O10 84.95(12) 4_576 .
O4 Mn1 O10 99.89(12) 1_455 .
O9 Mn1 O10 169.79(11) . .
O7 Mn2 O7 180.00(15) 1_455 3_666
O7 Mn2 O5 91.85(13) 1_455 3_566
O7 Mn2 O5 88.15(13) 3_666 3_566
O7 Mn2 O5 88.15(13) 1_455 .
O7 Mn2 O5 91.85(13) 3_666 .
O5 Mn2 O5 180.0 3_566 .
O7 Mn2 O9 87.63(12) 1_455 2_546
O7 Mn2 O9 92.37(12) 3_666 2_546
O5 Mn2 O9 90.07(12) 3_566 2_546
O5 Mn2 O9 89.93(12) . 2_546
O7 Mn2 O9 92.37(12) 1_455 4_575
O7 Mn2 O9 87.63(12) 3_666 4_575
O5 Mn2 O9 89.93(12) 3_566 4_575
O5 Mn2 O9 90.07(12) . 4_575
O9 Mn2 O9 180.000(1) 2_546 4_575
O3 Mn3 O3 180.000(1) 1_455 3_667
O3 Mn3 O1 84.39(14) 1_455 3_567
O3 Mn3 O1 95.61(13) 3_667 3_567
O3 Mn3 O1 95.61(13) 1_455 .
O3 Mn3 O1 84.39(14) 3_667 .
O1 Mn3 O1 180.000(1) 3_567 .
O3 Mn3 O10 86.98(13) 1_455 .
O3 Mn3 O10 93.02(13) 3_667 .
O1 Mn3 O10 86.58(12) 3_567 .
O1 Mn3 O10 93.42(12) . .
O3 Mn3 O10 93.02(13) 1_455 3_567
O3 Mn3 O10 86.98(13) 3_667 3_567
O1 Mn3 O10 93.42(12) 3_567 3_567
O1 Mn3 O10 86.58(12) . 3_567
O10 Mn3 O10 180.000(1) . 3_567
C26 N1 C27 123.9(5) . .
C26 N1 C23 113.0(5) . .
C27 N1 C23 123.1(5) . .
C32 N2 C31 119.9(10) . .
C32 N2 C28 126.5(11) . .
C31 N2 C28 113.4(12) . .
C1 O1 Mn3 134.4(3) . .
C1 O2 Mn1 142.6(3) . .
C11 O3 Mn3 146.8(3) . 1_655
C11 O4 Mn1 126.5(3) . 1_655
C15 O5 Mn2 131.6(3) . .
C15 O6 Mn1 141.2(3) . 4_575
C22 O7 Mn2 146.3(3) . 1_655
C22 O8 Mn1 128.2(3) . 4_675
C26 O9 Mn1 120.1(3) . .
C26 O9 Mn2 128.1(3) . 2_556
Mn1 O9 Mn2 111.70(13) . 2_556
Mn3 O10 Mn1 109.22(12) . .
Mn3 O10 H10A 109.8 . .
Mn1 O10 H10A 109.8 . .
Mn3 O10 H10B 109.8 . .
Mn1 O10 H10B 109.8 . .
H10A O10 H10B 108.3 . .

loop_
_geom_bond_atom_site_label_1
_geom_bond_atom_site_label_2
_geom_bond_distance
_geom_bond_site_symmetry_2
C1 O1 1.242(5) .
C1 O2 1.256(5) .
C1 C2 1.504(6) .
C2 C7 1.394(7) .
C2 C3 1.396(6) .
C3 C4 1.378(6) .
C3 H3 0.9300 .
C4 C5 1.387(6) .
C4 H4 0.9300 .
C5 C6 1.346(6) .
C5 C8 1.535(6) .
C6 C7 1.375(6) .
C6 H6 0.9300 .
C7 H7 0.9300 .
C8 C9 1.410(6) .
C8 C14 1.414(6) .
C9 C10 1.384(6) .
C9 H9 0.9300 .
C10 C12 1.403(6) .
C10 C11 1.500(6) .
C11 O3 1.248(5) .
C11 O4 1.251(5) .
C12 C13 1.415(6) .
C12 C16 1.533(6) .
C13 C14 1.384(6) .
C13 H13 0.9300 .
C14 C15 1.509(6) .
C15 O5 1.253(5) .
C15 O6 1.255(5) .
C16 C17 1.351(6) .
C16 C21 1.381(6) .
C17 C18 1.382(6) .
C17 H17 0.9300 .
C18 C19 1.390(7) .
C18 H18 0.9300 .
C19 C20 1.392(6) .
C19 C22 1.507(6) .
C20 C21 1.394(6) .
C20 H20 0.9300 .
C21 H21 0.9300 .
C22 O7 1.249(6) .
C22 O8 1.262(5) .
C23 N1 1.469(7) .
C23 C24 1.472(10) .
C23 H23A 0.9700 .
C23 H23B 0.9700 .
C24 C25 1.503(9) .
C24 H24A 0.9700 .
C24 H24B 0.9700 .
C25 C26 1.483(7) .
C25 H25A 0.9700 .
C25 H25B 0.9700 .
C26 O9 1.278(6) .
C26 N1 1.322(6) .
C27 N1 1.464(7) .
C27 H27A 0.9600 .
C27 H27B 0.9600 .
C27 H27C 0.9600 .
C28 C29 1.400(15) .
C28 N2 1.489(13) .
C28 H28A 0.9700 .
C28 H28B 0.9700 .
C29 C30 1.517(14) .
C29 H29A 0.9700 .
C29 H29B 0.9700 .
C30 C31 1.669(13) .
C30 H30A 0.9700 .
C30 H30B 0.9700 .
C31 O11 1.214(8) .
C31 N2 1.278(11) .
C32 N2 1.263(12) .
C32 H32A 0.9600 .
C32 H32B 0.9600 .
C32 H32C 0.9600 .
Mn1 O2 2.114(3) .
Mn1 O8 2.132(3) 4_476
Mn1 O6 2.136(3) 4_576
Mn1 O4 2.155(3) 1_455
Mn1 O9 2.240(3) .
Mn1 O10 2.383(3) .
Mn2 O7 2.155(3) 1_455
Mn2 O7 2.155(3) 3_666
Mn2 O5 2.159(3) 3_566
Mn2 O5 2.159(3) .
Mn2 O9 2.261(3) 2_546
Mn2 O9 2.261(3) 4_575
Mn3 O3 2.133(3) 1_455
Mn3 O3 2.133(3) 3_667
Mn3 O1 2.149(3) 3_567
Mn3 O1 2.149(3) .
Mn3 O10 2.253(3) .
Mn3 O10 2.253(3) 3_567
O3 Mn3 2.133(3) 1_655
O4 Mn1 2.155(3) 1_655
O6 Mn1 2.136(3) 4_575
O7 Mn2 2.155(3) 1_655
O8 Mn1 2.132(3) 4_675
O9 Mn2 2.261(3) 2_556
O10 H10A 0.9700 .
O10 H10B 0.9700 .

loop_
_geom_torsion_atom_site_label_1
_geom_torsion_atom_site_label_2
_geom_torsion_atom_site_label_3
_geom_torsion_atom_site_label_4
_geom_torsion
_geom_torsion_site_symmetry_1
_geom_torsion_site_symmetry_4
O1 C1 C2 C7 136.3(5) . .
O2 C1 C2 C7 -45.5(7) . .
O1 C1 C2 C3 -44.1(7) . .
O2 C1 C2 C3 134.1(5) . .
C7 C2 C3 C4 3.1(8) . .
C1 C2 C3 C4 -176.5(5) . .
C2 C3 C4 C5 -3.1(8) . .
C3 C4 C5 C6 1.0(8) . .
C3 C4 C5 C8 178.8(4) . .
C4 C5 C6 C7 1.2(8) . .
C8 C5 C6 C7 -176.6(4) . .
C5 C6 C7 C2 -1.1(8) . .
C3 C2 C7 C6 -1.0(8) . .
C1 C2 C7 C6 178.6(5) . .
C6 C5 C8 C9 138.5(5) . .
C4 C5 C8 C9 -39.3(6) . .
C6 C5 C8 C14 -40.1(6) . .
C4 C5 C8 C14 142.1(5) . .
C14 C8 C9 C10 1.1(6) . .
C5 C8 C9 C10 -177.5(4) . .
C8 C9 C10 C12 -0.2(6) . .
C8 C9 C10 C11 176.0(4) . .
C9 C10 C11 O3 68.9(5) . .
C12 C10 C11 O3 -115.0(5) . .
C9 C10 C11 O4 -108.9(4) . .
C12 C10 C11 O4 67.2(6) . .
C9 C10 C12 C13 -0.8(6) . .
C11 C10 C12 C13 -176.7(4) . .
C9 C10 C12 C16 -178.2(4) . .
C11 C10 C12 C16 5.8(6) . .
C10 C12 C13 C14 0.8(6) . .
C16 C12 C13 C14 178.4(4) . .
C12 C13 C14 C8 0.2(6) . .
C12 C13 C14 C15 -177.6(4) . .
C9 C8 C14 C13 -1.1(6) . .
C5 C8 C14 C13 177.5(4) . .
C9 C8 C14 C15 176.5(4) . .
C5 C8 C14 C15 -4.9(6) . .
C13 C14 C15 O5 99.0(5) . .
C8 C14 C15 O5 -78.6(5) . .
C13 C14 C15 O6 -77.9(5) . .
C8 C14 C15 O6 104.5(5) . .
C10 C12 C16 C17 40.0(6) . .
C13 C12 C16 C17 -137.4(5) . .
C10 C12 C16 C21 -141.7(4) . .
C13 C12 C16 C21 40.9(6) . .
C21 C16 C17 C18 -1.8(7) . .
C12 C16 C17 C18 176.4(4) . .
C16 C17 C18 C19 1.7(8) . .
C17 C18 C19 C20 0.8(8) . .
C17 C18 C19 C22 -178.4(4) . .
C18 C19 C20 C21 -3.0(7) . .
C22 C19 C20 C21 176.1(4) . .
C17 C16 C21 C20 -0.4(7) . .
C12 C16 C21 C20 -178.7(4) . .
C19 C20 C21 C16 2.9(7) . .
C18 C19 C22 O7 39.7(7) . .
C20 C19 C22 O7 -139.4(5) . .
C18 C19 C22 O8 -140.9(5) . .
C20 C19 C22 O8 39.9(7) . .
N1 C23 C24 C25 9.2(7) . .
C23 C24 C25 C26 -9.6(7) . .
C24 C25 C26 O9 -173.5(5) . .
C24 C25 C26 N1 6.4(6) . .
N2 C28 C29 C30 -8.6(10) . .
C28 C29 C30 C31 7.6(9) . .
C29 C30 C31 O11 175.2(6) . .
C29 C30 C31 N2 -3.9(7) . .
O9 C26 N1 C27 -0.1(7) . .
C25 C26 N1 C27 -180.0(5) . .
O9 C26 N1 C23 179.3(4) . .
C25 C26 N1 C23 -0.6(6) . .
C24 C23 N1 C26 -5.6(7) . .
C24 C23 N1 C27 173.8(5) . .
O11 C31 N2 C32 4.7(12) . .
C30 C31 N2 C32 -176.5(7) . .
O11 C31 N2 C28 -179.8(6) . .
C30 C31 N2 C28 -0.9(7) . .
C29 C28 N2 C32 -178.9(8) . .
C29 C28 N2 C31 6.0(9) . .
O2 C1 O1 Mn3 1.6(8) . .
C2 C1 O1 Mn3 179.6(3) . .
O3 Mn3 O1 C1 57.0(5) 1_455 .
O3 Mn3 O1 C1 -123.0(5) 3_667 .
O1 Mn3 O1 C1 94(100) 3_567 .
O10 Mn3 O1 C1 -30.3(5) . .
O10 Mn3 O1 C1 149.7(5) 3_567 .
O1 C1 O2 Mn1 -0.3(9) . .
C2 C1 O2 Mn1 -178.3(4) . .
O8 Mn1 O2 C1 -6.2(9) 4_476 .
O6 Mn1 O2 C1 111.5(6) 4_576 .
O4 Mn1 O2 C1 -73.4(6) 1_455 .
O9 Mn1 O2 C1 -163.3(6) . .
O10 Mn1 O2 C1 26.6(6) . .
O4 C11 O3 Mn3 -9.2(9) . 1_655
C10 C11 O3 Mn3 173.3(4) . 1_655
O3 C11 O4 Mn1 -18.7(6) . 1_655
C10 C11 O4 Mn1 158.8(3) . 1_655
O6 C15 O5 Mn2 9.4(7) . .
C14 C15 O5 Mn2 -167.1(3) . .
O7 Mn2 O5 C15 -68.7(4) 1_455 .
O7 Mn2 O5 C15 111.3(4) 3_666 .
O5 Mn2 O5 C15 134(100) 3_566 .
O9 Mn2 O5 C15 -156.3(4) 2_546 .
O9 Mn2 O5 C15 23.7(4) 4_575 .
O5 C15 O6 Mn1 -6.8(8) . 4_575
C14 C15 O6 Mn1 169.7(3) . 4_575
O8 C22 O7 Mn2 -8.8(10) . 1_655
C19 C22 O7 Mn2 170.4(4) . 1_655
O7 C22 O8 Mn1 -4.2(8) . 4_675
C19 C22 O8 Mn1 176.5(3) . 4_675
N1 C26 O9 Mn1 -86.9(5) . .
C25 C26 O9 Mn1 93.0(5) . .
N1 C26 O9 Mn2 91.2(5) . 2_556
C25 C26 O9 Mn2 -88.9(6) . 2_556
O2 Mn1 O9 C26 31.6(4) . .
O8 Mn1 O9 C26 -141.7(4) 4_476 .
O6 Mn1 O9 C26 122.7(4) 4_576 .
O4 Mn1 O9 C26 -56.0(4) 1_455 .
O10 Mn1 O9 C26 136.6(6) . .
O2 Mn1 O9 Mn2 -146.81(16) . 2_556
O8 Mn1 O9 Mn2 39.93(18) 4_476 2_556
O6 Mn1 O9 Mn2 -55.66(15) 4_576 2_556
O4 Mn1 O9 Mn2 125.60(15) 1_455 2_556
O10 Mn1 O9 Mn2 -41.8(7) . 2_556
O3 Mn3 O10 Mn1 -45.27(14) 1_455 .
O3 Mn3 O10 Mn1 134.73(14) 3_667 .
O1 Mn3 O10 Mn1 -129.82(15) 3_567 .
O1 Mn3 O10 Mn1 50.18(15) . .
O10 Mn3 O10 Mn1 -13(100) 3_567 .
O2 Mn1 O10 Mn3 -47.78(15) . .
O8 Mn1 O10 Mn3 122.80(16) 4_476 .
O6 Mn1 O10 Mn3 -139.39(15) 4_576 .
O4 Mn1 O10 Mn3 39.53(15) 1_455 .
O9 Mn1 O10 Mn3 -153.3(6) . .
